data_4086147
loop_
_publ_author_name
'Smart, Katharine A.'
'Mothes-Martin, Emmanuelle'
'Vendier, Laure'
'Perutz, Robin N.'
'Grellier, Mary'
'Sabo-Etienne, Sylviane'

_publ_section_title
;
 A Ruthenium Dihydrogen Germylene Complex and the Catalytic Synthesis of
 Digermoxane
;
_journal_issue 16
_journal_name_full Organometallics
_journal_page_first 4158
_journal_paper_doi 10.1021/acs.organomet.5b00570
_journal_volume 34
_journal_year 2015
_chemical_absolute_configuration unk
_chemical_compound_source 'synthesis as described'
_chemical_formula_moiety 'C64 H100 Ge2 O2 P2 Ru'
_chemical_formula_sum 'C64 H100 Ge2 O2.5 P2 Ru'
_chemical_formula_weight 1217.63
_chemical_name_systematic
;
 ?
;
_space_group_IT_number 7
_symmetry_cell_setting monoclinic
_symmetry_Int_Tables_number 7
_symmetry_space_group_name_Hall 'P -2yac'
_symmetry_space_group_name_H-M 'P 1 n 1'
_atom_sites_solution_hydrogens geom
_atom_sites_solution_primary direct
_atom_sites_solution_secondary difmap
_audit_creation_date 2013-06-28T16:08:23-00:00
_audit_creation_method 'WinGX routine CIF_UPDATE'
_cell_angle_alpha 90
_cell_angle_beta 101.1010(10)
_cell_angle_gamma 90
_cell_formula_units_Z 2
_cell_length_a 11.7310(2)
_cell_length_b 12.2590(3)
_cell_length_c 21.6540(3)
_cell_measurement_reflns_used 10795
_cell_measurement_temperature 100(2)
_cell_measurement_theta_max 29.3534
_cell_measurement_theta_min 3.0667
_cell_measurement_wavelength 0.71073
_cell_volume 3055.80(10)
_computing_cell_refinement
;
        CrysAlisPro, Agilent Technologies,
        Version 1.171.35.21 (release 20-01-2012 CrysAlis171 .NET)
        (compiled Jan 23 2012,18:06:46)
;
_computing_data_collection
;
        CrysAlisPro, Agilent Technologies,
        Version 1.171.35.21 (release 20-01-2012 CrysAlis171 .NET)
        (compiled Jan 23 2012,18:06:46)
;
_computing_data_reduction
;
        CrysAlisPro, Agilent Technologies,
        Version 1.171.35.21 (release 20-01-2012 CrysAlis171 .NET)
        (compiled Jan 23 2012,18:06:46)
;
_computing_molecular_graphics 'Ortep-3 for Windows (Farrugia, 1997)'
_computing_publication_material 'WinGX publication routines (Farrugia, 1999)'
_computing_structure_refinement 'SHELXL-97 (Sheldrick, 1997)'
_computing_structure_solution 'SIR92 (Giacovazzo et al, 1993)'
_diffrn_ambient_temperature 100(2)
_diffrn_detector_area_resol_mean 16.1978
_diffrn_measured_fraction_theta_full 0.998
_diffrn_measured_fraction_theta_max 0.998
_diffrn_measurement_device_type 'Xcalibur, Eos, Gemini ultra'
_diffrn_measurement_method '\w scans'
_diffrn_orient_matrix_UB_11 0.0144471
_diffrn_orient_matrix_UB_12 0.0492794
_diffrn_orient_matrix_UB_13 -0.013861
_diffrn_orient_matrix_UB_21 0.0183319
_diffrn_orient_matrix_UB_22 0.0230022
_diffrn_orient_matrix_UB_23 0.0303433
_diffrn_orient_matrix_UB_31 0.0570028
_diffrn_orient_matrix_UB_32 -0.0198774
_diffrn_orient_matrix_UB_33 0.0007094
_diffrn_radiation_monochromator graphite
_diffrn_radiation_probe x-ray
_diffrn_radiation_type MoK\a
_diffrn_radiation_wavelength 0.71073
_diffrn_reflns_av_R_equivalents 0.0307
_diffrn_reflns_av_unetI/netI 0.0428
_diffrn_reflns_limit_h_max 14
_diffrn_reflns_limit_h_min -14
_diffrn_reflns_limit_k_max 14
_diffrn_reflns_limit_k_min -14
_diffrn_reflns_limit_l_max 26
_diffrn_reflns_limit_l_min -26
_diffrn_reflns_number 24122
_diffrn_reflns_theta_full 25.35
_diffrn_reflns_theta_max 25.35
_diffrn_reflns_theta_min 3.07
_exptl_absorpt_coefficient_mu 1.316
_exptl_absorpt_correction_T_max 0.9896
_exptl_absorpt_correction_T_min 0.9532
_exptl_absorpt_correction_type multi-scan
_exptl_absorpt_process_details
;
        CrysAlisPro, Agilent Technologies,
        Version 1.171.35.21 (release 20-01-2012 CrysAlis171 .NET)
        (compiled Jan 23 2012,18:06:46)
        Empirical absorption correction using spherical harmonics,
 implemented in SCALE3 ABSPACK scaling algorithm.
;
_exptl_crystal_colour colourless
_exptl_crystal_density_diffrn 1.323
_exptl_crystal_density_method 'not measured'
_exptl_crystal_description plate
_exptl_crystal_F_000 1284
_exptl_crystal_size_max 0.15
_exptl_crystal_size_mid 0.12
_exptl_crystal_size_min 0.05
_refine_diff_density_max 1.144
_refine_diff_density_min -0.356
_refine_diff_density_rms 0.062
_refine_ls_extinction_method none
_refine_ls_goodness_of_fit_ref 1.038
_refine_ls_hydrogen_treatment mixed
_refine_ls_matrix_type full
_refine_ls_number_parameters 667
_refine_ls_number_reflns 10865
_refine_ls_number_restraints 2
_refine_ls_restrained_S_all 1.038
_refine_ls_R_factor_all 0.0337
_refine_ls_R_factor_gt 0.0289
_refine_ls_shift/su_max 0.002
_refine_ls_shift/su_mean 0
_refine_ls_structure_factor_coef Fsqd
_refine_ls_weighting_details 'calc w=1/[\s^2^(Fo^2^)+(0.0303P)^2^+1.0370P] where P=(Fo^2^+2Fc^2^)/3'
_refine_ls_weighting_scheme calc
_refine_ls_wR_factor_gt 0.0644
_refine_ls_wR_factor_ref 0.0667
_reflns_number_gt 10088
_reflns_number_total 10865
_reflns_threshold_expression >2sigma(I)
_cod_data_source_file om5b00570_si_003.cif
_cod_data_source_block Germoxane2
_cod_depositor_comments 'Adding full bibliography for 4086145--4086147.cif.'
_cod_original_formula_sum 'C64 H100 Ge2 O2.50 P2 Ru'
_cod_database_code 4086147

loop_
_symmetry_equiv_pos_as_xyz
'x, y, z'
'x+1/2, -y, z+1/2'

loop_
_atom_site_label
_atom_site_type_symbol
_atom_site_fract_x
_atom_site_fract_y
_atom_site_fract_z
_atom_site_U_iso_or_equiv
_atom_site_adp_type
_atom_site_occupancy
_atom_site_symmetry_multiplicity
_atom_site_calc_flag
_atom_site_refinement_flags
C5 C 1.0510(3) 0.5715(3) 0.66706(18) 0.0161(9) Uani 1 1 d .
C6 C 1.1501(3) 0.6315(4) 0.6641(2) 0.0248(10) Uani 1 1 d .
H6 H 1.1476 0.6872 0.6334 0.03 Uiso 1 1 calc R
C7 C 1.2548(3) 0.6096(4) 0.7069(2) 0.0349(13) Uani 1 1 d .
H7 H 1.3231 0.6498 0.7046 0.042 Uiso 1 1 calc R
C8 C 1.2572(4) 0.5306(5) 0.7515(2) 0.0417(13) Uani 1 1 d .
H8 H 1.3269 0.5169 0.7809 0.05 Uiso 1 1 calc R
C9 C 1.1592(4) 0.4708(4) 0.75410(19) 0.0361(12) Uani 1 1 d .
H9 H 1.1619 0.4154 0.785 0.043 Uiso 1 1 calc R
C10 C 1.0568(3) 0.4906(4) 0.71213(19) 0.0241(9) Uani 1 1 d .
H10 H 0.9898 0.4483 0.7142 0.029 Uiso 1 1 calc R
C11 C 0.9177(3) 0.5408(3) 0.52706(18) 0.0126(9) Uani 1 1 d .
C12 C 1.0207(3) 0.4967(3) 0.51525(18) 0.0136(9) Uani 1 1 d .
H12 H 1.0899 0.502 0.5461 0.016 Uiso 1 1 calc R
C13 C 1.0223(4) 0.4450(3) 0.4584(2) 0.0202(10) Uani 1 1 d .
H13 H 1.0933 0.416 0.4505 0.024 Uiso 1 1 calc R
C14 C 0.9237(4) 0.4351(3) 0.41364(19) 0.0187(9) Uani 1 1 d .
H14 H 0.9263 0.4001 0.3748 0.022 Uiso 1 1 calc R
C15 C 0.8196(3) 0.4764(3) 0.42498(18) 0.0196(9) Uani 1 1 d .
H15 H 0.7504 0.4688 0.3942 0.024 Uiso 1 1 calc R
C16 C 0.8170(3) 0.5286(3) 0.48101(18) 0.0149(9) Uani 1 1 d .
H16 H 0.7455 0.5568 0.4886 0.018 Uiso 1 1 calc R
C17 C 0.5504(3) 0.5424(3) 0.59367(18) 0.0146(8) Uani 1 1 d .
C18 C 0.4470(3) 0.5988(4) 0.58558(19) 0.0216(10) Uani 1 1 d .
H18 H 0.4421 0.6642 0.6084 0.026 Uiso 1 1 calc R
C19 C 0.3494(3) 0.5602(4) 0.5439(2) 0.0304(11) Uani 1 1 d .
H19 H 0.2782 0.5991 0.5389 0.036 Uiso 1 1 calc R
C20 C 0.3556(4) 0.4664(4) 0.51018(19) 0.0330(11) Uani 1 1 d .
H20 H 0.2888 0.4405 0.482 0.04 Uiso 1 1 calc R
C21 C 0.4603(4) 0.4089(4) 0.5173(2) 0.0346(11) Uani 1 1 d .
H21 H 0.4655 0.3446 0.4935 0.041 Uiso 1 1 calc R
C22 C 0.5563(3) 0.4464(3) 0.55942(19) 0.0241(9) Uani 1 1 d .
H22 H 0.627 0.4066 0.5651 0.029 Uiso 1 1 calc R
C23 C 0.6809(3) 0.5400(3) 0.73576(19) 0.0140(9) Uani 1 1 d .
C24 C 0.7807(3) 0.5376(3) 0.78210(19) 0.0145(9) Uani 1 1 d .
H24 H 0.8506 0.5672 0.7732 0.017 Uiso 1 1 calc R
C25 C 0.7811(3) 0.4930(3) 0.84100(18) 0.0183(9) Uani 1 1 d .
H25 H 0.8496 0.4946 0.8726 0.022 Uiso 1 1 calc R
C26 C 0.6808(4) 0.4464(4) 0.85319(19) 0.0214(10) Uani 1 1 d .
H26 H 0.6808 0.4138 0.893 0.026 Uiso 1 1 calc R
C27 C 0.5796(4) 0.4471(3) 0.8075(2) 0.0183(9) Uani 1 1 d .
H27 H 0.5106 0.415 0.816 0.022 Uiso 1 1 calc R
C28 C 0.5800(3) 0.4946(3) 0.7495(2) 0.0181(9) Uani 1 1 d .
H28 H 0.5104 0.4962 0.7187 0.022 Uiso 1 1 calc R
C30 C 0.7819(3) 1.0193(3) 0.53742(16) 0.0147(8) Uani 1 1 d .
H30 H 0.7387 1.0387 0.5715 0.018 Uiso 1 1 calc R
C31 C 0.9077(3) 1.0540(3) 0.56331(18) 0.0195(8) Uani 1 1 d .
H31A H 0.9403 1.0081 0.6001 0.023 Uiso 1 1 calc R
H31B H 0.9551 1.0423 0.5307 0.023 Uiso 1 1 calc R
C32 C 0.9144(3) 1.1742(3) 0.58301(18) 0.0252(9) Uani 1 1 d .
H32A H 0.9966 1.1948 0.5982 0.03 Uiso 1 1 calc R
H32B H 0.8722 1.1849 0.618 0.03 Uiso 1 1 calc R
C33 C 0.8610(4) 1.2480(4) 0.5273(2) 0.0317(11) Uani 1 1 d .
H33A H 0.8611 1.3245 0.5419 0.038 Uiso 1 1 calc R
H33B H 0.9091 1.244 0.4945 0.038 Uiso 1 1 calc R
C34 C 0.7376(4) 1.2137(3) 0.49940(18) 0.0263(9) Uani 1 1 d .
H34A H 0.7088 1.2581 0.4614 0.032 Uiso 1 1 calc R
H34B H 0.6874 1.2287 0.5303 0.032 Uiso 1 1 calc R
C35 C 0.7283(3) 1.0925(3) 0.48157(17) 0.0226(8) Uani 1 1 d .
H35A H 0.7687 1.0794 0.4461 0.027 Uiso 1 1 calc R
H35B H 0.6455 1.073 0.4674 0.027 Uiso 1 1 calc R
C36 C 0.8695(3) 0.8240(4) 0.47735(17) 0.0124(8) Uani 1 1 d .
H36 H 0.848 0.7464 0.4666 0.015 Uiso 1 1 calc R
C37 C 0.9995(3) 0.8208(4) 0.50678(19) 0.0168(9) Uani 1 1 d .
H37A H 1.028 0.896 0.5165 0.02 Uiso 1 1 calc R
H37B H 1.0109 0.7793 0.5467 0.02 Uiso 1 1 calc R
C38 C 1.0695(3) 0.7671(3) 0.46204(18) 0.0181(9) Uani 1 1 d .
H38A H 1.1531 0.7689 0.4815 0.022 Uiso 1 1 calc R
H38B H 1.0459 0.6898 0.4556 0.022 Uiso 1 1 calc R
C39 C 1.0512(3) 0.8246(4) 0.39858(19) 0.0243(10) Uani 1 1 d .
H39A H 1.0822 0.8998 0.4042 0.029 Uiso 1 1 calc R
H39B H 1.0941 0.7854 0.3702 0.029 Uiso 1 1 calc R
C40 C 0.9239(4) 0.8282(4) 0.36950(18) 0.0286(11) Uani 1 1 d .
H40A H 0.8949 0.753 0.36 0.034 Uiso 1 1 calc R
H40B H 0.9129 0.8692 0.3294 0.034 Uiso 1 1 calc R
C41 C 0.8546(3) 0.8827(4) 0.41391(19) 0.0217(9) Uani 1 1 d .
H41A H 0.7713 0.8833 0.3939 0.026 Uiso 1 1 calc R
H41B H 0.8804 0.9593 0.421 0.026 Uiso 1 1 calc R
C42 C 0.6253(3) 0.8554(3) 0.47419(16) 0.0128(7) Uani 1 1 d .
H42 H 0.6294 0.906 0.4385 0.015 Uiso 1 1 calc R
C43 C 0.6018(3) 0.7415(3) 0.44496(17) 0.0171(8) Uani 1 1 d .
H43A H 0.5913 0.6885 0.4779 0.021 Uiso 1 1 calc R
H43B H 0.669 0.7178 0.4268 0.021 Uiso 1 1 calc R
C44 C 0.4915(3) 0.7446(3) 0.39300(16) 0.0205(8) Uani 1 1 d .
H44A H 0.5044 0.794 0.3588 0.025 Uiso 1 1 calc R
H44B H 0.4757 0.6707 0.375 0.025 Uiso 1 1 calc R
C45 C 0.3875(3) 0.7838(3) 0.41892(17) 0.0229(9) Uani 1 1 d .
H45A H 0.3694 0.7302 0.4499 0.028 Uiso 1 1 calc R
H45B H 0.3191 0.7891 0.3842 0.028 Uiso 1 1 calc R
C46 C 0.4110(3) 0.8944(4) 0.45040(18) 0.0220(10) Uani 1 1 d .
H46A H 0.3439 0.9155 0.4693 0.026 Uiso 1 1 calc R
H46B H 0.4195 0.9496 0.4183 0.026 Uiso 1 1 calc R
C47 C 0.5219(3) 0.8933(3) 0.50196(17) 0.0201(8) Uani 1 1 d .
H47A H 0.5369 0.9674 0.5198 0.024 Uiso 1 1 calc R
H47B H 0.511 0.8435 0.5364 0.024 Uiso 1 1 calc R
C49 C 0.7426(3) 1.0245(3) 0.69980(16) 0.0126(7) Uani 1 1 d .
H49 H 0.7894 1.0566 0.6703 0.015 Uiso 1 1 calc R
C50 C 0.6150(3) 1.0298(3) 0.66388(17) 0.0175(8) Uani 1 1 d .
H50A H 0.6051 0.9807 0.6269 0.021 Uiso 1 1 calc R
H50B H 0.5628 1.0042 0.6917 0.021 Uiso 1 1 calc R
C51 C 0.5815(3) 1.1459(3) 0.64195(17) 0.0235(9) Uani 1 1 d .
H51A H 0.6286 1.1687 0.6109 0.028 Uiso 1 1 calc R
H51B H 0.4988 1.1473 0.6209 0.028 Uiso 1 1 calc R
C52 C 0.6004(3) 1.2260(3) 0.69679(18) 0.0259(9) Uani 1 1 d .
H52A H 0.5836 1.301 0.6806 0.031 Uiso 1 1 calc R
H52B H 0.5463 1.2088 0.7253 0.031 Uiso 1 1 calc R
C53 C 0.7243(4) 1.2198(3) 0.7329(2) 0.0234(10) Uani 1 1 d .
H53A H 0.7334 1.2693 0.7697 0.028 Uiso 1 1 calc R
H53B H 0.7775 1.2451 0.7055 0.028 Uiso 1 1 calc R
C54 C 0.7584(3) 1.1036(3) 0.75576(17) 0.0204(8) Uani 1 1 d .
H54A H 0.8404 1.1027 0.778 0.024 Uiso 1 1 calc R
H54B H 0.7093 1.08 0.7857 0.024 Uiso 1 1 calc R
C55 C 0.9495(3) 0.9062(3) 0.75848(16) 0.0164(8) Uani 1 1 d .
H55 H 0.9433 0.9477 0.7974 0.02 Uiso 1 1 calc R
C56 C 1.0253(3) 0.9750(3) 0.72246(17) 0.0191(8) Uani 1 1 d .
H56A H 1.036 0.9354 0.6841 0.023 Uiso 1 1 calc R
H56B H 0.9858 1.0449 0.7093 0.023 Uiso 1 1 calc R
C57 C 1.1445(3) 0.9977(3) 0.7643(2) 0.0291(10) Uani 1 1 d .
H57A H 1.1932 1.0393 0.74 0.035 Uiso 1 1 calc R
H57B H 1.1339 1.0429 0.8007 0.035 Uiso 1 1 calc R
C58 C 1.2057(3) 0.8931(4) 0.7879(2) 0.0339(12) Uani 1 1 d .
H58A H 1.2789 0.9109 0.8173 0.041 Uiso 1 1 calc R
H58B H 1.226 0.8528 0.7519 0.041 Uiso 1 1 calc R
C59 C 1.1316(3) 0.8204(4) 0.82123(18) 0.0297(10) Uani 1 1 d .
H59A H 1.121 0.856 0.8608 0.036 Uiso 1 1 calc R
H59B H 1.1722 0.7502 0.8322 0.036 Uiso 1 1 calc R
C60 C 1.0125(3) 0.7985(3) 0.77988(18) 0.0206(8) Uani 1 1 d .
H60A H 0.9648 0.7549 0.8038 0.025 Uiso 1 1 calc R
H60B H 1.0225 0.7558 0.7425 0.025 Uiso 1 1 calc R
C61 C 0.7296(3) 0.8236(4) 0.77836(19) 0.0168(9) Uani 1 1 d .
H61 H 0.7511 0.7446 0.7805 0.02 Uiso 1 1 calc R
C62 C 0.5964(3) 0.8263(4) 0.76342(19) 0.0203(9) Uani 1 1 d .
H62A H 0.5685 0.7924 0.7218 0.024 Uiso 1 1 calc R
H62B H 0.5699 0.9031 0.7611 0.024 Uiso 1 1 calc R
C63 C 0.5429(4) 0.7658(4) 0.8132(2) 0.0258(10) Uani 1 1 d .
H63A H 0.4572 0.7709 0.8022 0.031 Uiso 1 1 calc R
H63B H 0.5645 0.6876 0.8136 0.031 Uiso 1 1 calc R
C64 C 0.5851(4) 0.8140(4) 0.8775(2) 0.0320(11) Uani 1 1 d .
H64A H 0.5512 0.7731 0.909 0.038 Uiso 1 1 calc R
H64B H 0.5594 0.8908 0.8779 0.038 Uiso 1 1 calc R
C65 C 0.7160(4) 0.8087(4) 0.89435(19) 0.0334(11) Uani 1 1 d .
H65A H 0.7409 0.7315 0.8965 0.04 Uiso 1 1 calc R
H65B H 0.7424 0.8416 0.9364 0.04 Uiso 1 1 calc R
C66 C 0.7730(4) 0.8690(4) 0.84626(18) 0.0249(10) Uani 1 1 d .
H66A H 0.8584 0.8607 0.8578 0.03 Uiso 1 1 calc R
H66B H 0.7545 0.9477 0.8471 0.03 Uiso 1 1 calc R
C68 C 0.2514(4) 0.2158(4) 0.5917(2) 0.0401(11) Uani 1 1 d .
H68A H 0.1773 0.221 0.561 0.048 Uiso 1 1 calc R
H68B H 0.3161 0.2296 0.5693 0.048 Uiso 1 1 calc R
C69 C 0.2537(4) 0.2973(4) 0.6430(3) 0.0495(13) Uani 1 1 d .
H69A H 0.1843 0.2884 0.6615 0.074 Uiso 1 1 calc R
H69B H 0.2549 0.3711 0.6257 0.074 Uiso 1 1 calc R
H69C H 0.3233 0.286 0.6755 0.074 Uiso 1 1 calc R
C70 C 0.2697(4) 0.0253(4) 0.5760(2) 0.0366(11) Uani 1 1 d .
H70A H 0.3374 0.0374 0.5557 0.044 Uiso 1 1 calc R
H70B H 0.1986 0.025 0.5429 0.044 Uiso 1 1 calc R
C71 C 0.2819(4) -0.0813(4) 0.6102(2) 0.0419(12) Uani 1 1 d .
H71A H 0.35 -0.0788 0.6445 0.063 Uiso 1 1 calc R
H71B H 0.2916 -0.1401 0.581 0.063 Uiso 1 1 calc R
H71C H 0.2121 -0.095 0.6277 0.063 Uiso 1 1 calc R
P1 P 0.76810(8) 0.86867(8) 0.53013(4) 0.0105(2) Uani 1 1 d .
P2 P 0.79851(8) 0.88276(9) 0.71476(4) 0.0118(2) Uani 1 1 d .
Ge1 Ge 0.90245(2) 0.59727(3) 0.609590(15) 0.01059(9) Uani 1 1 d .
Ge2 Ge 0.69251(2) 0.58968(3) 0.650769(15) 0.01055(9) Uani 1 1 d .
O1 O 0.8042(2) 0.49899(16) 0.63312(14) 0.0128(5) Uani 1 1 d .
O2 O 0.2630(2) 0.1095(2) 0.61996(16) 0.0367(8) Uani 1 1 d .
O3 O 0.5059(9) 0.2545(9) 0.4338(5) 0.028(2) Uiso 0.25 1 d P
O4 O 0.8920(9) 0.9077(9) 0.9517(5) 0.031(3) Uiso 0.25 1 d P
Ru1 Ru 0.78679(3) 0.759776(18) 0.625503(16) 0.00902(6) Uani 1 1 d .
HY2 H 0.921(3) 0.779(3) 0.6279(19) 0.018(11) Uiso 1 1 d .
HY4 H 0.651(5) 0.787(5) 0.627(3) 0.068(18) Uiso 1 1 d .
HY3 H 0.842(5) 0.707(5) 0.694(3) 0.08(2) Uiso 1 1 d .
HY1 H 0.736(3) 0.683(3) 0.5679(18) 0.018(10) Uiso 1 1 d .

loop_
_atom_site_aniso_label
_atom_site_aniso_U_11
_atom_site_aniso_U_22
_atom_site_aniso_U_33
_atom_site_aniso_U_23
_atom_site_aniso_U_13
_atom_site_aniso_U_12
C5 0.0155(19) 0.020(2) 0.0127(18) -0.0058(17) 0.0011(14) 0.0081(16)
C6 0.017(2) 0.033(3) 0.024(2) -0.009(2) 0.0023(16) 0.0047(18)
C7 0.013(2) 0.060(3) 0.029(3) -0.021(3) -0.0044(17) 0.008(2)
C8 0.028(2) 0.073(4) 0.019(2) -0.013(3) -0.0082(18) 0.026(2)
C9 0.039(3) 0.051(3) 0.017(2) 0.009(2) 0.0021(19) 0.020(2)
C10 0.021(2) 0.033(3) 0.020(2) 0.0039(19) 0.0089(15) 0.0091(18)
C11 0.0166(19) 0.009(2) 0.0130(19) 0.0031(17) 0.0041(15) -0.0009(16)
C12 0.0176(19) 0.012(2) 0.0123(18) 0.0000(17) 0.0058(14) -0.0021(15)
C13 0.027(2) 0.011(2) 0.026(2) -0.0013(19) 0.0150(18) 0.0023(17)
C14 0.031(2) 0.014(2) 0.013(2) -0.0054(18) 0.0088(16) 0.0013(18)
C15 0.029(2) 0.016(2) 0.0120(19) 0.0060(17) -0.0005(16) -0.0032(17)
C16 0.018(2) 0.016(2) 0.0117(19) 0.0027(17) 0.0054(15) 0.0010(16)
C17 0.0145(18) 0.019(2) 0.0111(18) 0.0081(17) 0.0050(14) -0.0052(16)
C18 0.025(2) 0.022(2) 0.016(2) 0.0028(18) -0.0002(16) -0.0033(17)
C19 0.015(2) 0.042(3) 0.033(3) 0.020(2) 0.0031(17) 0.0004(19)
C20 0.028(2) 0.047(3) 0.019(2) 0.001(2) -0.0081(17) -0.015(2)
C21 0.034(2) 0.039(3) 0.029(2) -0.011(2) 0.0032(18) -0.016(2)
C22 0.022(2) 0.022(2) 0.027(2) -0.0043(19) 0.0006(16) -0.0050(17)
C23 0.022(2) 0.008(2) 0.0135(19) -0.0002(17) 0.0062(16) 0.0015(16)
C24 0.0151(18) 0.009(2) 0.020(2) -0.0002(17) 0.0038(15) -0.0005(16)
C25 0.025(2) 0.018(2) 0.0116(19) -0.0033(17) 0.0028(15) 0.0016(17)
C26 0.037(2) 0.018(2) 0.0103(19) 0.0018(18) 0.0075(17) 0.0085(19)
C27 0.022(2) 0.016(2) 0.021(2) 0.0019(18) 0.0145(16) 0.0004(17)
C28 0.021(2) 0.011(2) 0.021(2) -0.0027(18) 0.0001(16) 0.0011(16)
C30 0.0174(18) 0.0134(19) 0.0137(18) -0.0014(16) 0.0042(14) -0.0025(15)
C31 0.022(2) 0.014(2) 0.024(2) -0.0038(17) 0.0080(16) -0.0013(16)
C32 0.030(2) 0.020(2) 0.026(2) -0.0040(18) 0.0038(16) -0.0086(18)
C33 0.053(3) 0.016(2) 0.029(2) -0.001(2) 0.013(2) -0.007(2)
C34 0.045(2) 0.012(2) 0.021(2) 0.0062(17) 0.0054(17) 0.0051(18)
C35 0.035(2) 0.017(2) 0.0162(19) 0.0029(17) 0.0054(16) 0.0015(17)
C36 0.0146(18) 0.017(2) 0.0068(17) -0.0021(17) 0.0054(14) -0.0020(16)
C37 0.0120(18) 0.021(2) 0.018(2) -0.0005(18) 0.0042(15) -0.0011(16)
C38 0.0173(18) 0.016(2) 0.023(2) 0.0025(18) 0.0080(15) 0.0032(16)
C39 0.023(2) 0.028(2) 0.026(2) 0.002(2) 0.0153(17) 0.0069(18)
C40 0.033(2) 0.041(3) 0.0134(19) -0.001(2) 0.0091(18) 0.011(2)
C41 0.020(2) 0.029(2) 0.017(2) 0.0069(18) 0.0045(15) 0.0125(18)
C42 0.0139(17) 0.0135(19) 0.0101(17) 0.0031(15) 0.0001(13) 0.0035(15)
C43 0.0136(17) 0.0128(19) 0.023(2) -0.0008(17) -0.0002(14) -0.0019(15)
C44 0.0184(19) 0.019(2) 0.021(2) -0.0039(16) -0.0061(15) -0.0064(15)
C45 0.0166(19) 0.029(2) 0.019(2) 0.0050(18) -0.0058(15) -0.0035(16)
C46 0.0101(18) 0.038(3) 0.017(2) 0.0044(19) 0.0000(14) 0.0043(17)
C47 0.0133(18) 0.032(2) 0.0145(18) -0.0006(17) 0.0007(14) 0.0025(16)
C49 0.0197(19) 0.0090(19) 0.0109(17) -0.0019(15) 0.0069(14) 0.0001(15)
C50 0.0186(18) 0.0146(19) 0.0190(19) -0.0005(16) 0.0026(15) 0.0006(15)
C51 0.027(2) 0.020(2) 0.022(2) 0.0017(18) 0.0025(16) 0.0084(17)
C52 0.035(2) 0.017(2) 0.027(2) -0.0019(18) 0.0078(17) 0.0081(17)
C53 0.035(2) 0.009(2) 0.026(2) -0.0051(18) 0.0080(18) -0.0012(17)
C54 0.0224(19) 0.018(2) 0.0197(19) -0.0082(17) 0.0005(15) 0.0032(16)
C55 0.0193(18) 0.018(2) 0.0108(18) -0.0062(16) 0.0011(14) -0.0014(16)
C56 0.0137(17) 0.020(2) 0.0218(19) -0.0038(17) -0.0012(14) 0.0011(15)
C57 0.0158(19) 0.035(3) 0.034(2) -0.013(2) -0.0015(16) -0.0056(17)
C58 0.018(2) 0.048(3) 0.031(2) -0.016(2) -0.0087(18) 0.003(2)
C59 0.028(2) 0.032(3) 0.021(2) -0.005(2) -0.0136(16) 0.0101(19)
C60 0.0202(19) 0.019(2) 0.0195(19) -0.0075(17) -0.0034(15) 0.0023(16)
C61 0.024(2) 0.011(2) 0.016(2) -0.0027(18) 0.0049(16) -0.0005(17)
C62 0.030(2) 0.017(2) 0.016(2) 0.0003(18) 0.0088(16) -0.0013(18)
C63 0.032(2) 0.019(2) 0.032(2) 0.002(2) 0.0217(19) -0.0027(19)
C64 0.060(3) 0.015(2) 0.031(3) -0.002(2) 0.034(2) -0.004(2)
C65 0.056(3) 0.032(3) 0.015(2) -0.003(2) 0.0122(19) 0.000(2)
C66 0.035(2) 0.029(2) 0.0111(19) 0.0023(18) 0.0045(16) -0.0055(19)
C68 0.031(2) 0.048(3) 0.043(3) 0.003(2) 0.010(2) 0.001(2)
C69 0.056(3) 0.032(3) 0.060(4) -0.004(3) 0.010(2) 0.003(2)
C70 0.032(2) 0.043(3) 0.037(2) -0.006(2) 0.0116(19) -0.011(2)
C71 0.048(3) 0.040(3) 0.040(3) -0.009(2) 0.015(2) -0.017(3)
P1 0.0117(4) 0.0089(5) 0.0107(5) 0.0018(4) 0.0016(4) 0.0002(4)
P2 0.0139(5) 0.0110(5) 0.0105(5) -0.0026(4) 0.0020(3) -0.0016(4)
Ge1 0.01116(18) 0.0106(2) 0.00968(19) -0.00084(17) 0.00119(14) 0.00169(16)
Ge2 0.01222(18) 0.0104(2) 0.00884(18) -0.00028(17) 0.00146(14) -0.00079(16)
O1 0.0150(12) 0.0104(10) 0.0132(12) 0.0001(13) 0.0035(9) 0.0032(12)
O2 0.041(2) 0.0382(17) 0.0345(18) -0.0111(17) 0.0158(15) -0.0031(14)
Ru1 0.01092(11) 0.00829(12) 0.00753(11) -0.00049(15) 0.00098(8) 0.00014(14)

loop_
_atom_type_symbol
_atom_type_description
_atom_type_scat_dispersion_real
_atom_type_scat_dispersion_imag
_atom_type_scat_source
C C 0.0033 0.0016 'International Tables Vol C Tables 4.2.6.8 and 6.1.1.4'
H H 0 0 'International Tables Vol C Tables 4.2.6.8 and 6.1.1.4'
P P 0.1023 0.0942 'International Tables Vol C Tables 4.2.6.8 and 6.1.1.4'
Ru Ru -1.2594 0.8363 'International Tables Vol C Tables 4.2.6.8 and 6.1.1.4'
Ge Ge 0.1547 1.8001 'International Tables Vol C Tables 4.2.6.8 and 6.1.1.4'
O O 0.0106 0.006 'International Tables Vol C Tables 4.2.6.8 and 6.1.1.4'

loop_
_geom_angle_atom_site_label_1
_geom_angle_atom_site_label_2
_geom_angle_atom_site_label_3
_geom_angle
C10 C5 C6 119.0(4)
C10 C5 Ge1 118.7(3)
C6 C5 Ge1 122.3(3)
C5 C6 C7 119.9(4)
C5 C6 H6 120.1
C7 C6 H6 120.1
C8 C7 C6 119.7(4)
C8 C7 H7 120.1
C6 C7 H7 120.1
C7 C8 C9 120.3(4)
C7 C8 H8 119.9
C9 C8 H8 119.9
C8 C9 C10 120.6(4)
C8 C9 H9 119.7
C10 C9 H9 119.7
C9 C10 C5 120.5(4)
C9 C10 H10 119.7
C5 C10 H10 119.7
C12 C11 C16 118.1(4)
C12 C11 Ge1 122.7(3)
C16 C11 Ge1 118.4(3)
C13 C12 C11 120.1(4)
C13 C12 H12 119.9
C11 C12 H12 119.9
C14 C13 C12 121.0(4)
C14 C13 H13 119.5
C12 C13 H13 119.5
C13 C14 C15 119.8(4)
C13 C14 H14 120.1
C15 C14 H14 120.1
C16 C15 C14 119.7(4)
C16 C15 H15 120.2
C14 C15 H15 120.2
C15 C16 C11 121.2(4)
C15 C16 H16 119.4
C11 C16 H16 119.4
C18 C17 C22 119.1(4)
C18 C17 Ge2 123.5(3)
C22 C17 Ge2 117.3(3)
C17 C18 C19 120.3(4)
C17 C18 H18 119.9
C19 C18 H18 119.9
C20 C19 C18 120.5(4)
C20 C19 H19 119.8
C18 C19 H19 119.8
C19 C20 C21 119.9(4)
C19 C20 H20 120
C21 C20 H20 120
C22 C21 C20 119.5(4)
C22 C21 H21 120.3
C20 C21 H21 120.3
C21 C22 C17 120.7(4)
C21 C22 H22 119.6
C17 C22 H22 119.6
C24 C23 C28 118.1(4)
C24 C23 Ge2 118.8(3)
C28 C23 Ge2 122.6(3)
C25 C24 C23 121.7(4)
C25 C24 H24 119.1
C23 C24 H24 119.1
C26 C25 C24 119.2(4)
C26 C25 H25 120.4
C24 C25 H25 120.4
C25 C26 C27 120.3(4)
C25 C26 H26 119.9
C27 C26 H26 119.9
C28 C27 C26 119.8(4)
C28 C27 H27 120.1
C26 C27 H27 120.1
C27 C28 C23 120.9(4)
C27 C28 H28 119.6
C23 C28 H28 119.6
C31 C30 C35 110.1(3)
C31 C30 P1 111.6(3)
C35 C30 P1 119.8(2)
C31 C30 H30 104.6
C35 C30 H30 104.6
P1 C30 H30 104.6
C32 C31 C30 111.3(3)
C32 C31 H31A 109.4
C30 C31 H31A 109.4
C32 C31 H31B 109.4
C30 C31 H31B 109.4
H31A C31 H31B 108
C31 C32 C33 110.8(3)
C31 C32 H32A 109.5
C33 C32 H32A 109.5
C31 C32 H32B 109.5
C33 C32 H32B 109.5
H32A C32 H32B 108.1
C34 C33 C32 111.2(3)
C34 C33 H33A 109.4
C32 C33 H33A 109.4
C34 C33 H33B 109.4
C32 C33 H33B 109.4
H33A C33 H33B 108
C33 C34 C35 112.7(3)
C33 C34 H34A 109.1
C35 C34 H34A 109.1
C33 C34 H34B 109.1
C35 C34 H34B 109.1
H34A C34 H34B 107.8
C34 C35 C30 111.6(3)
C34 C35 H35A 109.3
C30 C35 H35A 109.3
C34 C35 H35B 109.3
C30 C35 H35B 109.3
H35A C35 H35B 108
C41 C36 C37 108.5(3)
C41 C36 P1 115.6(3)
C37 C36 P1 116.6(3)
C41 C36 H36 104.9
C37 C36 H36 104.9
P1 C36 H36 104.9
C38 C37 C36 111.0(3)
C38 C37 H37A 109.4
C36 C37 H37A 109.4
C38 C37 H37B 109.4
C36 C37 H37B 109.4
H37A C37 H37B 108
C39 C38 C37 111.8(3)
C39 C38 H38A 109.2
C37 C38 H38A 109.2
C39 C38 H38B 109.2
C37 C38 H38B 109.2
H38A C38 H38B 107.9
C40 C39 C38 110.3(3)
C40 C39 H39A 109.6
C38 C39 H39A 109.6
C40 C39 H39B 109.6
C38 C39 H39B 109.6
H39A C39 H39B 108.1
C39 C40 C41 110.8(3)
C39 C40 H40A 109.5
C41 C40 H40A 109.5
C39 C40 H40B 109.5
C41 C40 H40B 109.5
H40A C40 H40B 108.1
C40 C41 C36 112.1(3)
C40 C41 H41A 109.2
C36 C41 H41A 109.2
C40 C41 H41B 109.2
C36 C41 H41B 109.2
H41A C41 H41B 107.9
C47 C42 C43 110.2(3)
C47 C42 P1 113.5(2)
C43 C42 P1 114.3(2)
C47 C42 H42 106
C43 C42 H42 106
P1 C42 H42 106
C42 C43 C44 109.7(3)
C42 C43 H43A 109.7
C44 C43 H43A 109.7
C42 C43 H43B 109.7
C44 C43 H43B 109.7
H43A C43 H43B 108.2
C45 C44 C43 111.1(3)
C45 C44 H44A 109.4
C43 C44 H44A 109.4
C45 C44 H44B 109.4
C43 C44 H44B 109.4
H44A C44 H44B 108
C44 C45 C46 111.1(3)
C44 C45 H45A 109.4
C46 C45 H45A 109.4
C44 C45 H45B 109.4
C46 C45 H45B 109.4
H45A C45 H45B 108
C45 C46 C47 111.9(3)
C45 C46 H46A 109.2
C47 C46 H46A 109.2
C45 C46 H46B 109.2
C47 C46 H46B 109.2
H46A C46 H46B 107.9
C42 C47 C46 109.9(3)
C42 C47 H47A 109.7
C46 C47 H47A 109.7
C42 C47 H47B 109.7
C46 C47 H47B 109.7
H47A C47 H47B 108.2
C54 C49 C50 109.1(3)
C54 C49 P2 117.8(2)
C50 C49 P2 113.6(2)
C54 C49 H49 105
C50 C49 H49 105
P2 C49 H49 105
C51 C50 C49 111.2(3)
C51 C50 H50A 109.4
C49 C50 H50A 109.4
C51 C50 H50B 109.4
C49 C50 H50B 109.4
H50A C50 H50B 108
C52 C51 C50 111.6(3)
C52 C51 H51A 109.3
C50 C51 H51A 109.3
C52 C51 H51B 109.3
C50 C51 H51B 109.3
H51A C51 H51B 108
C53 C52 C51 110.6(3)
C53 C52 H52A 109.5
C51 C52 H52A 109.5
C53 C52 H52B 109.5
C51 C52 H52B 109.5
H52A C52 H52B 108.1
C52 C53 C54 112.1(3)
C52 C53 H53A 109.2
C54 C53 H53A 109.2
C52 C53 H53B 109.2
C54 C53 H53B 109.2
H53A C53 H53B 107.9
C49 C54 C53 110.3(3)
C49 C54 H54A 109.6
C53 C54 H54A 109.6
C49 C54 H54B 109.6
C53 C54 H54B 109.6
H54A C54 H54B 108.1
C60 C55 C56 109.3(3)
C60 C55 P2 112.0(2)
C56 C55 P2 114.3(2)
C60 C55 H55 106.9
C56 C55 H55 106.9
P2 C55 H55 106.9
C57 C56 C55 110.4(3)
C57 C56 H56A 109.6
C55 C56 H56A 109.6
C57 C56 H56B 109.6
C55 C56 H56B 109.6
H56A C56 H56B 108.1
C58 C57 C56 111.4(3)
C58 C57 H57A 109.3
C56 C57 H57A 109.3
C58 C57 H57B 109.3
C56 C57 H57B 109.3
H57A C57 H57B 108
C57 C58 C59 112.3(3)
C57 C58 H58A 109.1
C59 C58 H58A 109.1
C57 C58 H58B 109.1
C59 C58 H58B 109.1
H58A C58 H58B 107.9
C58 C59 C60 111.5(3)
C58 C59 H59A 109.3
C60 C59 H59A 109.3
C58 C59 H59B 109.3
C60 C59 H59B 109.3
H59A C59 H59B 108
C59 C60 C55 110.9(3)
C59 C60 H60A 109.5
C55 C60 H60A 109.5
C59 C60 H60B 109.5
C55 C60 H60B 109.5
H60A C60 H60B 108
C62 C61 C66 108.9(3)
C62 C61 P2 113.8(3)
C66 C61 P2 116.5(3)
C62 C61 H61 105.5
C66 C61 H61 105.5
P2 C61 H61 105.5
C61 C62 C63 112.3(3)
C61 C62 H62A 109.2
C63 C62 H62A 109.2
C61 C62 H62B 109.2
C63 C62 H62B 109.2
H62A C62 H62B 107.9
C64 C63 C62 110.6(3)
C64 C63 H63A 109.5
C62 C63 H63A 109.5
C64 C63 H63B 109.5
C62 C63 H63B 109.5
H63A C63 H63B 108.1
C63 C64 C65 110.2(3)
C63 C64 H64A 109.6
C65 C64 H64A 109.6
C63 C64 H64B 109.6
C65 C64 H64B 109.6
H64A C64 H64B 108.1
C64 C65 C66 111.8(4)
C64 C65 H65A 109.3
C66 C65 H65A 109.3
C64 C65 H65B 109.3
C66 C65 H65B 109.3
H65A C65 H65B 107.9
C65 C66 C61 111.3(3)
C65 C66 H66A 109.4
C61 C66 H66A 109.4
C65 C66 H66B 109.4
C61 C66 H66B 109.4
H66A C66 H66B 108
O2 C68 C69 107.7(4)
O2 C68 H68A 110.2
C69 C68 H68A 110.2
O2 C68 H68B 110.2
C69 C68 H68B 110.2
H68A C68 H68B 108.5
C68 C69 H69A 109.5
C68 C69 H69B 109.5
H69A C69 H69B 109.5
C68 C69 H69C 109.5
H69A C69 H69C 109.5
H69B C69 H69C 109.5
O2 C70 C71 108.4(4)
O2 C70 H70A 110
C71 C70 H70A 110
O2 C70 H70B 110
C71 C70 H70B 110
H70A C70 H70B 108.4
C70 C71 H71A 109.5
C70 C71 H71B 109.5
H71A C71 H71B 109.5
C70 C71 H71C 109.5
H71A C71 H71C 109.5
H71B C71 H71C 109.5
C30 P1 C42 101.13(16)
C30 P1 C36 106.61(18)
C42 P1 C36 99.94(16)
C30 P1 Ru1 118.76(12)
C42 P1 Ru1 115.09(12)
C36 P1 Ru1 113.05(13)
C55 P2 C49 102.29(17)
C55 P2 C61 100.88(17)
C49 P2 C61 107.55(18)
C55 P2 Ru1 113.70(12)
C49 P2 Ru1 118.39(11)
C61 P2 Ru1 112.20(14)
O1 Ge1 C11 101.37(15)
O1 Ge1 C5 104.51(15)
C11 Ge1 C5 107.21(16)
O1 Ge1 Ru1 95.81(8)
C11 Ge1 Ru1 124.18(11)
C5 Ge1 Ru1 119.06(11)
O1 Ge1 Ge2 40.02(8)
C11 Ge1 Ge2 121.61(11)
C5 Ge1 Ge2 121.68(12)
Ru1 Ge1 Ge2 55.787(14)
O1 Ge2 C17 104.31(15)
O1 Ge2 C23 100.97(15)
C17 Ge2 C23 107.13(16)
O1 Ge2 Ru1 95.63(8)
C17 Ge2 Ru1 118.15(11)
C23 Ge2 Ru1 125.65(12)
O1 Ge2 Ge1 39.81(8)
C17 Ge2 Ge1 120.40(12)
C23 Ge2 Ge1 122.41(12)
Ru1 Ge2 Ge1 55.822(15)
Ge1 O1 Ge2 100.17(10)
C70 O2 C68 112.8(4)
P1 Ru1 P2 108.43(3)
P1 Ru1 Ge2 132.84(3)
P2 Ru1 Ge2 107.83(3)
P1 Ru1 Ge1 106.62(3)
P2 Ru1 Ge1 131.40(3)
Ge2 Ru1 Ge1 68.391(11)
P1 Ru1 HY2 82.8(15)
P2 Ru1 HY2 88.8(15)
Ge2 Ru1 HY2 126.9(15)
Ge1 Ru1 HY2 63.4(15)
P1 Ru1 HY4 89(2)
P2 Ru1 HY4 76(2)
Ge2 Ru1 HY4 72(2)
Ge1 Ru1 HY4 137(2)
HY2 Ru1 HY4 160(2)
P1 Ru1 HY3 161(2)
P2 Ru1 HY3 65(2)
Ge2 Ru1 HY3 65(2)
Ge1 Ru1 HY3 71(2)
HY2 Ru1 HY3 79(2)
HY4 Ru1 HY3 106(3)
P1 Ru1 HY1 72.6(14)
P2 Ru1 HY1 161.4(13)
Ge2 Ru1 HY1 63.5(14)
Ge1 Ru1 HY1 62.9(13)
HY2 Ru1 HY1 110(2)
HY4 Ru1 HY1 85(2)
HY3 Ru1 HY1 120(2)

loop_
_geom_bond_atom_site_label_1
_geom_bond_atom_site_label_2
_geom_bond_distance
C5 C10 1.384(6)
C5 C6 1.387(6)
C5 Ge1 1.962(4)
C6 C7 1.415(6)
C6 H6 0.95
C7 C8 1.364(7)
C7 H7 0.95
C8 C9 1.373(7)
C8 H8 0.95
C9 C10 1.381(5)
C9 H9 0.95
C10 H10 0.95
C11 C12 1.391(5)
C11 C16 1.400(5)
C11 Ge1 1.957(4)
C12 C13 1.389(6)
C12 H12 0.95
C13 C14 1.363(6)
C13 H13 0.95
C14 C15 1.387(6)
C14 H14 0.95
C15 C16 1.377(6)
C15 H15 0.95
C16 H16 0.95
C17 C18 1.377(5)
C17 C22 1.400(6)
C17 Ge2 1.962(4)
C18 C19 1.397(6)
C18 H18 0.95
C19 C20 1.372(7)
C19 H19 0.95
C20 C21 1.398(6)
C20 H20 0.95
C21 C22 1.384(5)
C21 H21 0.95
C22 H22 0.95
C23 C24 1.388(5)
C23 C28 1.391(6)
C23 Ge2 1.968(4)
C24 C25 1.387(6)
C24 H24 0.95
C25 C26 1.378(6)
C25 H25 0.95
C26 C27 1.391(6)
C26 H26 0.95
C27 C28 1.385(6)
C27 H27 0.95
C28 H28 0.95
C30 C31 1.535(5)
C30 C35 1.540(5)
C30 P1 1.857(4)
C30 H30 1
C31 C32 1.532(5)
C31 H31A 0.99
C31 H31B 0.99
C32 C33 1.541(6)
C32 H32A 0.99
C32 H32B 0.99
C33 C34 1.517(6)
C33 H33A 0.99
C33 H33B 0.99
C34 C35 1.534(5)
C34 H34A 0.99
C34 H34B 0.99
C35 H35A 0.99
C35 H35B 0.99
C36 C41 1.531(5)
C36 C37 1.536(5)
C36 P1 1.883(4)
C36 H36 1
C37 C38 1.534(5)
C37 H37A 0.99
C37 H37B 0.99
C38 C39 1.522(5)
C38 H38A 0.99
C38 H38B 0.99
C39 C40 1.506(6)
C39 H39A 0.99
C39 H39B 0.99
C40 C41 1.528(5)
C40 H40A 0.99
C40 H40B 0.99
C41 H41A 0.99
C41 H41B 0.99
C42 C47 1.527(5)
C42 C43 1.536(5)
C42 P1 1.876(3)
C42 H42 1
C43 C44 1.543(4)
C43 H43A 0.99
C43 H43B 0.99
C44 C45 1.516(5)
C44 H44A 0.99
C44 H44B 0.99
C45 C46 1.519(6)
C45 H45A 0.99
C45 H45B 0.99
C46 C47 1.542(5)
C46 H46A 0.99
C46 H46B 0.99
C47 H47A 0.99
C47 H47B 0.99
C49 C54 1.535(5)
C49 C50 1.549(5)
C49 P2 1.864(4)
C49 H49 1
C50 C51 1.528(5)
C50 H50A 0.99
C50 H50B 0.99
C51 C52 1.524(5)
C51 H51A 0.99
C51 H51B 0.99
C52 C53 1.515(5)
C52 H52A 0.99
C52 H52B 0.99
C53 C54 1.536(5)
C53 H53A 0.99
C53 H53B 0.99
C54 H54A 0.99
C54 H54B 0.99
C55 C60 1.540(5)
C55 C56 1.542(5)
C55 P2 1.863(3)
C55 H55 1
C56 C57 1.538(5)
C56 H56A 0.99
C56 H56B 0.99
C57 C58 1.510(6)
C57 H57A 0.99
C57 H57B 0.99
C58 C59 1.520(6)
C58 H58A 0.99
C58 H58B 0.99
C59 C60 1.531(5)
C59 H59A 0.99
C59 H59B 0.99
C60 H60A 0.99
C60 H60B 0.99
C61 C62 1.534(5)
C61 C66 1.563(5)
C61 P2 1.872(4)
C61 H61 1
C62 C63 1.538(6)
C62 H62A 0.99
C62 H62B 0.99
C63 C64 1.505(6)
C63 H63A 0.99
C63 H63B 0.99
C64 C65 1.509(6)
C64 H64A 0.99
C64 H64B 0.99
C65 C66 1.531(6)
C65 H65A 0.99
C65 H65B 0.99
C66 H66A 0.99
C66 H66B 0.99
C68 O2 1.434(5)
C68 C69 1.491(6)
C68 H68A 0.99
C68 H68B 0.99
C69 H69A 0.98
C69 H69B 0.98
C69 H69C 0.98
C70 O2 1.416(5)
C70 C71 1.496(6)
C70 H70A 0.99
C70 H70B 0.99
C71 H71A 0.98
C71 H71B 0.98
C71 H71C 0.98
P1 Ru1 2.4332(10)
P2 Ru1 2.4341(10)
Ge1 O1 1.807(3)
Ge1 Ru1 2.4716(5)
Ge1 Ge2 2.7776(4)
Ge2 O1 1.815(3)
Ge2 Ru1 2.4706(5)
Ru1 HY2 1.58(4)
Ru1 HY4 1.63(5)
Ru1 HY3 1.63(6)
Ru1 HY1 1.59(4)
